data_7205203
loop_
_publ_author_name
'Xu, Jiao'
'Yao, Xiao-Qiang'
'Huang, Liang-Fang'
'Li, Yi-Zhi'
'Zheng, He-Gen'

_publ_section_title
;
 Syntheses, structures, photoluminescence and magnetic properties of
 four new metal--organic frameworks based on imidazole ligands and
 aromatic polycarboxylate acids
;
_journal_issue 3
_journal_name_full CrystEngComm
_journal_page_first 857
_journal_paper_doi 10.1039/c0ce00219d
_journal_volume 13
_journal_year 2011
_chemical_formula_sum 'C35 H29 Co N6 O6'
_chemical_formula_weight 688.57
_chemical_name_systematic
;
?
;
_space_group_IT_number 2
_symmetry_cell_setting triclinic
_symmetry_space_group_name_Hall '-P 1'
_symmetry_space_group_name_H-M 'P -1'
_atom_sites_solution_hydrogens geom
_atom_sites_solution_primary direct
_atom_sites_solution_secondary difmap
_audit_creation_method SHELXL-97
_cell_angle_alpha 66.004(3)
_cell_angle_beta 78.439(4)
_cell_angle_gamma 82.324(4)
_cell_formula_units_Z 2
_cell_length_a 10.7532(19)
_cell_length_b 12.380(2)
_cell_length_c 12.823(2)
_cell_measurement_temperature 293(2)
_cell_volume 1525.3(4)
_computing_cell_refinement 'SMART (Bruker, 2000)'
_computing_data_collection 'SMART (Bruker, 2000)'
_computing_data_reduction 'SAINT (Bruker, 2000)'
_computing_molecular_graphics SHELXTL
_computing_publication_material SHELXTL
_computing_structure_refinement SHELXTL
_computing_structure_solution 'SHELXTL (Bruker, 2000)'
_diffrn_ambient_temperature 293(2)
_diffrn_measured_fraction_theta_full 0.984
_diffrn_measured_fraction_theta_max 0.984
_diffrn_radiation_monochromator graphite
_diffrn_radiation_source 'fine-focus sealed tube'
_diffrn_radiation_type MoK\a
_diffrn_radiation_wavelength 0.71073
_diffrn_reflns_av_R_equivalents 0.0636
_diffrn_reflns_av_sigmaI/netI 0.1305
_diffrn_reflns_limit_h_max 8
_diffrn_reflns_limit_h_min -12
_diffrn_reflns_limit_k_max 13
_diffrn_reflns_limit_k_min -14
_diffrn_reflns_limit_l_max 14
_diffrn_reflns_limit_l_min -15
_diffrn_reflns_number 7676
_diffrn_reflns_theta_full 24.99
_diffrn_reflns_theta_max 24.99
_diffrn_reflns_theta_min 1.76
_exptl_absorpt_coefficient_mu 0.622
_exptl_absorpt_correction_T_max 0.88
_exptl_absorpt_correction_T_min 0.86
_exptl_absorpt_correction_type multi-scan
_exptl_absorpt_process_details SADABS;Bruker,2000
_exptl_crystal_density_diffrn 1.499
_exptl_crystal_density_method 'not measured'
_exptl_crystal_F_000 712
_exptl_crystal_size_max 0.28
_exptl_crystal_size_mid 0.24
_exptl_crystal_size_min 0.23
_refine_diff_density_max 1.493
_refine_diff_density_min -1.174
_refine_diff_density_rms 0.104
_refine_ls_extinction_method none
_refine_ls_goodness_of_fit_ref 1.057
_refine_ls_hydrogen_treatment constr
_refine_ls_matrix_type full
_refine_ls_number_parameters 418
_refine_ls_number_reflns 5283
_refine_ls_number_restraints 0
_refine_ls_restrained_S_all 1.057
_refine_ls_R_factor_all 0.1089
_refine_ls_R_factor_gt 0.0699
_refine_ls_shift/su_max 0.086
_refine_ls_shift/su_mean 0.023
_refine_ls_structure_factor_coef Fsqd
_refine_ls_weighting_details 'calc w=1/[\s^2^(Fo^2^)+(0.0884P)^2^+0.0000P] where P=(Fo^2^+2Fc^2^)/3'
_refine_ls_weighting_scheme calc
_refine_ls_wR_factor_gt 0.1603
_refine_ls_wR_factor_ref 0.1838
_reflns_number_gt 3186
_reflns_number_total 5283
_reflns_threshold_expression >2sigma(I)
_cod_data_source_file C0CE00219D.TXT
_cod_data_source_block 3
_cod_depositor_comments
;
The following automatic conversions were performed:
'_symmetry_cell_setting' value 'Triclinic' changed to 'triclinic'
according to '/home/saulius/struct/CIF-dictionaries/cif_core.dic'
dictionary named 'cif_core.dic' version 2.4.1 from 2010-06-29.

Automatic conversion script
Id: cif_fix_enum 1555 2011-01-17 13:19:09Z saulius 
;
_cod_original_cell_volume 1525.3(5)
_cod_original_sg_symbol_H-M P-1
_cod_database_code 7205203

loop_
_symmetry_equiv_pos_as_xyz
'x, y, z'
'-x, -y, -z'

loop_
_atom_site_label
_atom_site_type_symbol
_atom_site_fract_x
_atom_site_fract_y
_atom_site_fract_z
_atom_site_U_iso_or_equiv
_atom_site_adp_type
_atom_site_occupancy
_atom_site_symmetry_multiplicity
_atom_site_calc_flag
_atom_site_refinement_flags
_atom_site_disorder_assembly
_atom_site_disorder_group
C1 C 0.4981(5) 0.2457(5) 0.2900(5) 0.0247(12) Uani 1 1 d . . .
C2 C 0.4919(5) 0.3767(5) 0.2639(5) 0.0270(13) Uani 1 1 d . . .
C3 C 0.4876(5) 0.4198(5) 0.3475(5) 0.0309(14) Uani 1 1 d . . .
H3 H 0.4901 0.3664 0.4233 0.037 Uiso 1 1 calc R . .
C4 C 0.4798(5) 0.5372(5) 0.3244(4) 0.0298(14) Uani 1 1 d . . .
H4 H 0.4772 0.5618 0.3844 0.036 Uiso 1 1 calc R . .
C5 C 0.4754(5) 0.6218(4) 0.2135(4) 0.0249(12) Uani 1 1 d . . .
C6 C 0.4813(7) 0.5796(5) 0.1283(5) 0.0508(19) Uani 1 1 d . . .
H6 H 0.4786 0.6331 0.0526 0.061 Uiso 1 1 calc R . .
C7 C 0.4910(6) 0.4594(5) 0.1529(5) 0.0456(17) Uani 1 1 d . . .
H7 H 0.4970 0.4340 0.0930 0.055 Uiso 1 1 calc R . .
C8 C 0.4666(5) 0.7517(5) 0.1872(5) 0.0294(14) Uani 1 1 d . . .
C9 C 0.2919(6) 1.1562(5) 0.0678(5) 0.0365(15) Uani 1 1 d . . .
H9 H 0.3537 1.1900 0.0844 0.044 Uiso 1 1 calc R . .
C10 C 0.1090(6) 1.1229(5) 0.0441(5) 0.0393(15) Uani 1 1 d . . .
H10 H 0.0230 1.1264 0.0405 0.047 Uiso 1 1 calc R . .
C11 C 0.1998(6) 1.0486(5) 0.0194(5) 0.0405(16) Uani 1 1 d . . .
H11 H 0.1864 0.9904 -0.0049 0.049 Uiso 1 1 calc R . .
C12 C 0.1111(6) 1.2871(6) 0.1085(5) 0.046 Uani 1 1 d . . .
C13 C 0.1870(6) 1.3530(7) 0.1282(6) 0.057 Uani 1 1 d . . .
H13 H 0.2746 1.3369 0.1198 0.069 Uiso 1 1 calc R . .
C14 C 0.1326(6) 1.4460(6) 0.1615(6) 0.057 Uani 1 1 d . . .
H14 H 0.1858 1.4894 0.1766 0.069 Uiso 1 1 calc R . .
C15 C 0.0062(6) 1.4753(6) 0.1727(5) 0.0388(16) Uani 1 1 d . . .
C16 C -0.0634(7) 1.4036(7) 0.1572(8) 0.084(3) Uani 1 1 d . . .
H16 H -0.1510 1.4192 0.1650 0.100 Uiso 1 1 calc R . .
C17 C -0.0138(7) 1.3071(7) 0.1301(8) 0.090(3) Uani 1 1 d . . .
H17 H -0.0682 1.2563 0.1271 0.108 Uiso 1 1 calc R . .
C18 C 0.3138(5) -0.1344(5) 0.4545(5) 0.0332(14) Uani 1 1 d . . .
H18 H 0.3636 -0.2033 0.4865 0.040 Uiso 1 1 calc R . .
C19 C 0.2520(6) 0.0441(5) 0.3830(5) 0.0408(16) Uani 1 1 d . . .
H19 H 0.2507 0.1263 0.3547 0.049 Uiso 1 1 calc R . .
C20 C 0.1572(6) -0.0168(6) 0.3861(6) 0.0463(17) Uani 1 1 d . . .
H20 H 0.0796 0.0140 0.3614 0.056 Uiso 1 1 calc R . .
C21 C 0.1363(5) -0.2360(5) 0.4511(5) 0.0318(14) Uani 1 1 d . . .
C22 C 0.2065(6) -0.3242(6) 0.4233(6) 0.0447(17) Uani 1 1 d . . .
H22 H 0.2917 -0.3141 0.3904 0.054 Uiso 1 1 calc R . .
C23 C 0.1547(6) -0.4254(6) 0.4425(6) 0.0464(17) Uani 1 1 d . . .
H23 H 0.2051 -0.4835 0.4228 0.056 Uiso 1 1 calc R . .
C24 C 0.0287(5) -0.4450(5) 0.4908(5) 0.0313(14) Uani 1 1 d . . .
C25 C -0.0407(6) -0.3542(6) 0.5165(5) 0.0403(16) Uani 1 1 d . . .
H25 H -0.1267 -0.3626 0.5463 0.048 Uiso 1 1 calc R . .
C26 C 0.0109(6) -0.2533(5) 0.5002(5) 0.0406(16) Uani 1 1 d . . .
H26 H -0.0383 -0.1960 0.5222 0.049 Uiso 1 1 calc R . .
C27 C -0.2451(6) 2.0249(6) 0.3206(5) 0.0388(15) Uani 1 1 d . . .
H27 H -0.2363 2.1018 0.3126 0.047 Uiso 1 1 calc R . .
C28 C -0.1626(6) 1.9648(5) 0.2686(5) 0.0412(16) Uani 1 1 d . . .
H28 H -0.0874 1.9920 0.2190 0.049 Uiso 1 1 calc R . .
C29 C -0.3182(5) 1.8568(5) 0.3740(4) 0.0280(13) Uani 1 1 d . . .
H29 H -0.3696 1.7927 0.4106 0.034 Uiso 1 1 calc R . .
C30 C -0.1528(5) 1.7635(5) 0.2662(5) 0.0311(14) Uani 1 1 d . . .
C31 C -0.0250(5) 1.7578(5) 0.2235(5) 0.0380(15) Uani 1 1 d . . .
H31 H 0.0270 1.8154 0.2165 0.046 Uiso 1 1 calc R . .
C32 C 0.0240(6) 1.6663(5) 0.1916(5) 0.0382(15) Uani 1 1 d . . .
H32 H 0.1101 1.6639 0.1616 0.046 Uiso 1 1 calc R . .
C33 C -0.0471(6) 1.5774(5) 0.2015(5) 0.0357(15) Uani 1 1 d . . .
C34 C -0.1771(6) 1.5867(6) 0.2434(6) 0.0499(18) Uani 1 1 d . . .
H34 H -0.2296 1.5294 0.2505 0.060 Uiso 1 1 calc R . .
C35 C -0.2276(6) 1.6793(6) 0.2740(6) 0.0443(17) Uani 1 1 d . . .
H35 H -0.3144 1.6847 0.3004 0.053 Uiso 1 1 calc R . .
Co1 Co 0.5000 0.0000 0.5000 0.0201(3) Uani 1 2 d S . .
Co2 Co 0.5000 1.0000 0.0000 0.0237(3) Uani 1 2 d S . .
N1 N 0.3508(4) -0.0301(4) 0.4268(4) 0.0258(11) Uani 1 1 d . . .
N2 N 0.1971(4) -0.1342(4) 0.4329(4) 0.0304(11) Uani 1 1 d . . .
N3 N -0.3432(4) 1.9580(4) 0.3867(4) 0.0273(11) Uani 1 1 d . . .
N4 N -0.2077(4) 1.8578(4) 0.3007(4) 0.0297(11) Uani 1 1 d . . .
N5 N 0.3155(4) 1.0693(4) 0.0348(4) 0.0326(12) Uani 1 1 d . . .
N6 N 0.1682(4) 1.1930(4) 0.0757(4) 0.0311(11) Uani 1 1 d . . .
O1 O 0.4970(3) 0.1797(3) 0.3955(3) 0.0307(9) Uani 1 1 d . . .
O2 O 0.5047(4) 0.2142(3) 0.2099(3) 0.0397(11) Uani 1 1 d . . .
O3 O 0.4481(3) 0.8217(3) 0.0868(3) 0.0320(9) Uani 1 1 d . . .
O4 O 0.4808(4) 0.7824(3) 0.2651(3) 0.0335(10) Uani 1 1 d . . .
O5 O 0.5426(3) 1.0079(3) 0.1514(3) 0.0322(10) Uani 1 1 d . . .
H5C H 0.5293 0.9397 0.2045 0.039 Uiso 1 1 d R . .
H5A H 0.4930 1.0561 0.1744 0.039 Uiso 1 1 d R . .
O6 O 0.7405(4) 0.2195(5) 0.0300(4) 0.0709(16) Uani 1 1 d . . .
H6D H 0.6751 0.2184 0.0802 0.085 Uiso 1 1 d R . .
H6A H 0.7229 0.1939 -0.0173 0.106 Uiso 1 1 d R . .

loop_
_atom_site_aniso_label
_atom_site_aniso_U_11
_atom_site_aniso_U_22
_atom_site_aniso_U_33
_atom_site_aniso_U_23
_atom_site_aniso_U_13
_atom_site_aniso_U_12
C1 0.029(3) 0.014(3) 0.028(3) -0.005(2) -0.002(2) -0.005(2)
C2 0.033(3) 0.020(3) 0.029(3) -0.010(3) -0.008(3) 0.000(2)
C3 0.044(4) 0.018(3) 0.028(3) -0.007(3) -0.006(3) 0.003(3)
C4 0.042(4) 0.024(3) 0.026(3) -0.013(3) -0.005(3) 0.001(3)
C5 0.032(3) 0.015(3) 0.026(3) -0.007(2) -0.002(2) -0.005(2)
C6 0.104(6) 0.023(4) 0.025(3) -0.006(3) -0.022(4) 0.002(4)
C7 0.093(5) 0.016(3) 0.030(3) -0.008(3) -0.014(3) -0.005(3)
C8 0.026(3) 0.028(3) 0.033(3) -0.013(3) 0.000(3) 0.001(3)
C9 0.038(4) 0.032(4) 0.047(4) -0.025(3) -0.009(3) 0.008(3)
C10 0.036(4) 0.038(4) 0.045(4) -0.020(3) 0.000(3) -0.005(3)
C11 0.048(4) 0.033(4) 0.047(4) -0.025(3) 0.001(3) -0.005(3)
C12 0.037 0.047 0.049 -0.020 -0.005 0.012
C13 0.032 0.066 0.066 -0.026 0.010 0.001
C14 0.034 0.067 0.058 -0.015 -0.014 0.016
C15 0.037(4) 0.040(4) 0.042(4) -0.023(3) -0.007(3) 0.012(3)
C16 0.042(5) 0.081(7) 0.148(9) -0.082(6) 0.023(5) -0.006(4)
C17 0.044(5) 0.067(6) 0.178(9) -0.089(6) 0.037(5) -0.015(4)
C18 0.030(3) 0.031(4) 0.047(4) -0.021(3) -0.012(3) -0.003(3)
C19 0.045(4) 0.027(4) 0.050(4) -0.010(3) -0.017(3) -0.005(3)
C20 0.040(4) 0.034(4) 0.064(5) -0.015(3) -0.018(3) 0.001(3)
C21 0.028(3) 0.032(4) 0.039(3) -0.015(3) -0.008(3) -0.005(3)
C22 0.028(4) 0.049(4) 0.064(4) -0.032(4) 0.000(3) -0.006(3)
C23 0.035(4) 0.035(4) 0.073(5) -0.027(4) -0.003(3) -0.006(3)
C24 0.030(3) 0.032(4) 0.033(3) -0.012(3) -0.005(3) -0.006(3)
C25 0.030(4) 0.049(4) 0.046(4) -0.023(3) 0.003(3) -0.014(3)
C26 0.040(4) 0.036(4) 0.053(4) -0.026(3) -0.005(3) -0.003(3)
C27 0.037(4) 0.033(4) 0.046(4) -0.019(3) 0.005(3) -0.005(3)
C28 0.036(4) 0.036(4) 0.047(4) -0.016(3) 0.009(3) -0.008(3)
C29 0.029(3) 0.025(3) 0.032(3) -0.015(3) 0.000(3) -0.004(2)
C30 0.036(4) 0.023(3) 0.034(3) -0.014(3) -0.006(3) 0.009(3)
C31 0.032(4) 0.041(4) 0.040(4) -0.020(3) 0.002(3) 0.003(3)
C32 0.032(4) 0.038(4) 0.042(4) -0.020(3) 0.003(3) 0.005(3)
C33 0.036(4) 0.040(4) 0.033(3) -0.021(3) -0.004(3) 0.008(3)
C34 0.039(4) 0.048(4) 0.074(5) -0.041(4) -0.004(3) 0.006(3)
C35 0.032(4) 0.048(4) 0.062(4) -0.035(4) -0.005(3) 0.007(3)
Co1 0.0231(6) 0.0139(6) 0.0234(5) -0.0078(4) -0.0026(4) -0.0019(4)
Co2 0.0331(7) 0.0136(6) 0.0242(6) -0.0086(4) -0.0030(5) 0.0013(4)
N1 0.026(3) 0.017(3) 0.036(3) -0.010(2) -0.005(2) -0.007(2)
N2 0.029(3) 0.027(3) 0.038(3) -0.012(2) -0.012(2) -0.003(2)
N3 0.028(3) 0.024(3) 0.032(3) -0.014(2) -0.005(2) 0.002(2)
N4 0.026(3) 0.032(3) 0.033(3) -0.018(2) -0.005(2) 0.007(2)
N5 0.035(3) 0.029(3) 0.039(3) -0.021(2) -0.006(2) 0.004(2)
N6 0.032(3) 0.029(3) 0.033(3) -0.016(2) 0.000(2) 0.004(2)
O1 0.041(2) 0.017(2) 0.034(2) -0.0090(18) -0.0079(18) -0.0014(17)
O2 0.073(3) 0.016(2) 0.030(2) -0.0099(18) -0.004(2) -0.010(2)
O3 0.049(3) 0.009(2) 0.035(2) -0.0034(17) -0.0087(19) -0.0045(17)
O4 0.050(3) 0.020(2) 0.033(2) -0.0125(18) -0.0065(19) -0.0036(18)
O5 0.049(3) 0.018(2) 0.027(2) -0.0062(17) -0.0039(18) -0.0029(18)
O6 0.061(3) 0.092(4) 0.064(3) -0.033(3) 0.007(3) -0.032(3)

loop_
_atom_type_symbol
_atom_type_description
_atom_type_scat_dispersion_real
_atom_type_scat_dispersion_imag
_atom_type_scat_source
C C 0.0033 0.0016 'International Tables Vol C Tables 4.2.6.8 and 6.1.1.4'
H H 0.0000 0.0000 'International Tables Vol C Tables 4.2.6.8 and 6.1.1.4'
N N 0.0061 0.0033 'International Tables Vol C Tables 4.2.6.8 and 6.1.1.4'
O O 0.0106 0.0060 'International Tables Vol C Tables 4.2.6.8 and 6.1.1.4'
Co Co 0.3494 0.9721 'International Tables Vol C Tables 4.2.6.8 and 6.1.1.4'

loop_
_geom_angle_atom_site_label_1
_geom_angle_atom_site_label_2
_geom_angle_atom_site_label_3
_geom_angle
_geom_angle_site_symmetry_1
_geom_angle_site_symmetry_3
_geom_angle_publ_flag
O2 C1 O1 127.0(5) . . ?
O2 C1 C2 118.7(5) . . ?
O1 C1 C2 114.3(5) . . ?
C3 C2 C7 116.4(5) . . ?
C3 C2 C1 122.7(5) . . ?
C7 C2 C1 120.9(5) . . ?
C4 C3 C2 122.7(5) . . ?
C3 C4 C5 121.7(5) . . ?
C6 C5 C4 116.3(5) . . ?
C6 C5 C8 121.7(5) . . ?
C4 C5 C8 122.0(5) . . ?
C5 C6 C7 121.5(5) . . ?
C2 C7 C6 121.5(6) . . ?
O4 C8 O3 125.2(5) . . ?
O4 C8 C5 117.5(5) . . ?
O3 C8 C5 117.3(5) . . ?
N5 C9 N6 112.7(6) . . ?
C11 C10 N6 105.8(5) . . ?
C10 C11 N5 110.8(6) . . ?
C17 C12 C13 118.3(7) . . ?
C17 C12 N6 123.0(7) . . ?
C13 C12 N6 118.5(6) . . ?
C12 C13 C14 119.4(6) . . ?
C15 C14 C13 123.0(7) . . ?
C16 C15 C14 114.4(6) . . ?
C16 C15 C33 124.0(6) . . ?
C14 C15 C33 121.6(6) . . ?
C15 C16 C17 124.3(7) . . ?
C12 C17 C16 120.0(7) . . ?
N1 C18 N2 113.7(5) . . ?
C20 C19 N1 110.8(6) . . ?
C19 C20 N2 106.2(5) . . ?
C22 C21 C26 118.3(6) . . ?
C22 C21 N2 118.7(5) . . ?
C26 C21 N2 123.0(5) . . ?
C23 C22 C21 121.4(6) . . ?
C22 C23 C24 121.8(6) . . ?
C25 C24 C23 115.8(5) . . ?
C25 C24 C24 122.5(6) . 2_546 ?
C23 C24 C24 121.6(7) . 2_546 ?
C26 C25 C24 123.0(6) . . ?
C25 C26 C21 119.7(6) . . ?
C28 C27 N3 110.1(6) . . ?
C27 C28 N4 107.8(5) . . ?
N3 C29 N4 111.3(5) . . ?
C35 C30 C31 119.6(6) . . ?
C35 C30 N4 119.8(5) . . ?
C31 C30 N4 120.7(5) . . ?
C32 C31 C30 119.0(6) . . ?
C31 C32 C33 123.4(6) . . ?
C32 C33 C34 116.3(6) . . ?
C32 C33 C15 123.7(5) . . ?
C34 C33 C15 119.9(6) . . ?
C35 C34 C33 120.7(6) . . ?
C30 C35 C34 121.0(6) . . ?
O1 Co1 O1 180.0 2_656 . ?
O1 Co1 N3 86.98(15) 2_656 1_635 ?
O1 Co1 N3 93.02(15) . 1_635 ?
O1 Co1 N3 93.02(15) 2_656 2_576 ?
O1 Co1 N3 86.98(15) . 2_576 ?
N3 Co1 N3 180.0 1_635 2_576 ?
O1 Co1 N1 87.38(15) 2_656 . ?
O1 Co1 N1 92.62(15) . . ?
N3 Co1 N1 96.85(17) 1_635 . ?
N3 Co1 N1 83.15(17) 2_576 . ?
O1 Co1 N1 92.62(15) 2_656 2_656 ?
O1 Co1 N1 87.38(15) . 2_656 ?
N3 Co1 N1 83.15(17) 1_635 2_656 ?
N3 Co1 N1 96.85(17) 2_576 2_656 ?
N1 Co1 N1 180.00(19) . 2_656 ?
N5 Co2 N5 180.0 2_675 . ?
N5 Co2 O5 89.56(16) 2_675 2_675 ?
N5 Co2 O5 90.44(16) . 2_675 ?
N5 Co2 O5 90.44(16) 2_675 . ?
N5 Co2 O5 89.56(16) . . ?
O5 Co2 O5 180.0 2_675 . ?
N5 Co2 O3 86.45(16) 2_675 . ?
N5 Co2 O3 93.55(16) . . ?
O5 Co2 O3 86.59(14) 2_675 . ?
O5 Co2 O3 93.41(14) . . ?
N5 Co2 O3 93.55(16) 2_675 2_675 ?
N5 Co2 O3 86.45(16) . 2_675 ?
O5 Co2 O3 93.41(14) 2_675 2_675 ?
O5 Co2 O3 86.59(14) . 2_675 ?
O3 Co2 O3 180.0 . 2_675 ?
C18 N1 C19 104.3(5) . . ?
C18 N1 Co1 122.3(4) . . ?
C19 N1 Co1 129.4(4) . . ?
C18 N2 C20 105.0(5) . . ?
C18 N2 C21 125.1(5) . . ?
C20 N2 C21 129.9(5) . . ?
C29 N3 C27 105.2(5) . . ?
C29 N3 Co1 126.5(4) . 1_475 ?
C27 N3 Co1 128.1(4) . 1_475 ?
C28 N4 C29 105.6(5) . . ?
C28 N4 C30 128.1(5) . . ?
C29 N4 C30 126.3(5) . . ?
C9 N5 C11 104.5(5) . . ?
C9 N5 Co2 122.7(4) . . ?
C11 N5 Co2 132.5(4) . . ?
C9 N6 C10 106.2(5) . . ?
C9 N6 C12 126.9(5) . . ?
C10 N6 C12 127.0(5) . . ?
C1 O1 Co1 138.5(4) . . ?
C8 O3 Co2 126.4(4) . . ?

loop_
_geom_bond_atom_site_label_1
_geom_bond_atom_site_label_2
_geom_bond_distance
_geom_bond_site_symmetry_2
_geom_bond_publ_flag
C1 O2 1.225(6) . ?
C1 O1 1.263(6) . ?
C1 C2 1.511(7) . ?
C2 C3 1.370(7) . ?
C2 C7 1.377(7) . ?
C3 C4 1.354(7) . ?
C4 C5 1.386(7) . ?
C5 C6 1.378(8) . ?
C5 C8 1.497(7) . ?
C6 C7 1.383(8) . ?
C8 O4 1.244(6) . ?
C8 O3 1.264(6) . ?
C9 N5 1.286(7) . ?
C9 N6 1.346(7) . ?
C10 C11 1.332(8) . ?
C10 N6 1.363(7) . ?
C11 N5 1.371(7) . ?
C12 C17 1.327(8) . ?
C12 C13 1.351(9) . ?
C12 N6 1.419(7) . ?
C13 C14 1.403(9) . ?
C14 C15 1.353(8) . ?
C15 C16 1.329(9) . ?
C15 C33 1.471(8) . ?
C16 C17 1.388(9) . ?
C18 N1 1.287(7) . ?
C18 N2 1.338(6) . ?
C19 C20 1.332(8) . ?
C19 N1 1.359(7) . ?
C20 N2 1.372(7) . ?
C21 C22 1.370(8) . ?
C21 C26 1.373(7) . ?
C21 N2 1.412(7) . ?
C22 C23 1.350(8) . ?
C23 C24 1.381(7) . ?
C24 C25 1.382(8) . ?
C24 C24 1.482(11) 2_546 ?
C25 C26 1.356(8) . ?
C27 C28 1.332(8) . ?
C27 N3 1.350(7) . ?
C28 N4 1.344(7) . ?
C29 N3 1.314(6) . ?
C29 N4 1.358(6) . ?
C30 C35 1.361(8) . ?
C30 C31 1.378(7) . ?
C30 N4 1.427(7) . ?
C31 C32 1.364(8) . ?
C32 C33 1.372(8) . ?
C33 C34 1.401(8) . ?
C34 C35 1.370(8) . ?
Co1 O1 2.078(3) 2_656 ?
Co1 O1 2.078(3) . ?
Co1 N3 2.150(4) 1_635 ?
Co1 N3 2.150(4) 2_576 ?
Co1 N1 2.155(4) . ?
Co1 N1 2.155(4) 2_656 ?
Co2 N5 2.091(4) 2_675 ?
Co2 N5 2.091(4) . ?
Co2 O5 2.124(4) 2_675 ?
Co2 O5 2.124(4) . ?
Co2 O3 2.123(3) . ?
Co2 O3 2.123(3) 2_675 ?
N3 Co1 2.150(4) 1_475 ?
